data_7220359
loop_
_publ_author_name
'Guo, Qianqian'
'Merkens, Carina'
'Si, Runze'
'Englert, Ulli'

_publ_section_title
;
 Crosslinking of the Pd(acacCN)2building unit with Ag(i) salts: dynamic 1D
 polymers and an extended 3D network
;
_journal_issue 23
_journal_name_full CrystEngComm
_journal_page_first 4383
_journal_paper_doi 10.1039/C5CE00043B
_journal_volume 17
_journal_year 2015
_chemical_formula_moiety 'C12 H12 Ag N2 O4 Pd, Cl O4, C H3 O H'
_chemical_formula_sum 'C13 H16 Ag Cl N2 O9 Pd'
_chemical_formula_weight 594.00
_chemical_name_systematic
;
 ?
;
_space_group_crystal_system monoclinic
_space_group_IT_number 14
_space_group_name_Hall '-P 2ybc'
_space_group_name_H-M_alt 'P 1 21/c 1'
_symmetry_space_group_name_Hall '-P 2ybc'
_symmetry_space_group_name_H-M 'P 1 21/c 1'
_atom_sites_solution_hydrogens mixed
_audit_creation_method SHELXL-2013
_audit_update_record
;
2015-04-01 deposited with the CCDC.
2015-05-05 downloaded from the CCDC.
;
_cell_angle_alpha 90
_cell_angle_beta 98.006(2)
_cell_angle_gamma 90
_cell_formula_units_Z 4
_cell_length_a 11.7013(18)
_cell_length_b 17.518(3)
_cell_length_c 9.1703(14)
_cell_measurement_reflns_used 6372
_cell_measurement_temperature 100(2)
_cell_measurement_theta_max 26.47
_cell_measurement_theta_min 2.33
_cell_volume 1861.4(5)
_computing_cell_refinement 'SAINT (Bruker, 2009)'
_computing_data_collection 'SMART (Bruker, 2002)'
_computing_data_reduction 'SAINT (Bruker, 2009)'
_computing_molecular_graphics 'PLATON (Spek, 2009)'
_computing_publication_material 'SHELXL-2013 (Sheldrick, 2013)'
_computing_structure_refinement 'SHELXL-2013 (Sheldrick, 2013)'
_computing_structure_solution 'SHELXS97 (Sheldrick, 2008)'
_diffrn_ambient_temperature 100(2)
_diffrn_measured_fraction_theta_full 0.999
_diffrn_measured_fraction_theta_max 0.997
_diffrn_measurement_device_type 'CCD area detector'
_diffrn_measurement_method '\w scans'
_diffrn_radiation_type MoK\a
_diffrn_radiation_wavelength 0.71073
_diffrn_reflns_av_R_equivalents 0.0450
_diffrn_reflns_av_unetI/netI 0.0369
_diffrn_reflns_laue_measured_fraction_full 0.999
_diffrn_reflns_laue_measured_fraction_max 0.997
_diffrn_reflns_limit_h_max 14
_diffrn_reflns_limit_h_min -14
_diffrn_reflns_limit_k_max 21
_diffrn_reflns_limit_k_min -21
_diffrn_reflns_limit_l_max 11
_diffrn_reflns_limit_l_min -11
_diffrn_reflns_number 22129
_diffrn_reflns_point_group_measured_fraction_full 0.999
_diffrn_reflns_point_group_measured_fraction_max 0.997
_diffrn_reflns_theta_full 25.242
_diffrn_reflns_theta_max 26.522
_diffrn_reflns_theta_min 2.526
_diffrn_source 'Incoatec microsource'
_exptl_absorpt_coefficient_mu 2.211
_exptl_absorpt_correction_T_max 0.7454
_exptl_absorpt_correction_T_min 0.6172
_exptl_absorpt_correction_type multi-scan
_exptl_absorpt_process_details SADABS
_exptl_crystal_colour 'light yellow'
_exptl_crystal_density_diffrn 2.120
_exptl_crystal_description rod
_exptl_crystal_F_000 1160
_exptl_crystal_size_max 0.190
_exptl_crystal_size_mid 0.150
_exptl_crystal_size_min 0.090
_refine_diff_density_max 0.759
_refine_diff_density_min -0.667
_refine_diff_density_rms 0.110
_refine_ls_extinction_method none
_refine_ls_goodness_of_fit_ref 1.033
_refine_ls_hydrogen_treatment mixed
_refine_ls_matrix_type full
_refine_ls_number_parameters 272
_refine_ls_number_reflns 3852
_refine_ls_number_restraints 142
_refine_ls_restrained_S_all 1.046
_refine_ls_R_factor_all 0.0310
_refine_ls_R_factor_gt 0.0250
_refine_ls_shift/su_max 0.001
_refine_ls_shift/su_mean 0.000
_refine_ls_structure_factor_coef Fsqd
_refine_ls_weighting_details 'w=1/[\s^2^(Fo^2^)+(0.0178P)^2^+1.4059P] where P=(Fo^2^+2Fc^2^)/3'
_refine_ls_weighting_scheme calc
_refine_ls_wR_factor_gt 0.0608
_refine_ls_wR_factor_ref 0.0657
_reflns_Friedel_coverage 0.000
_reflns_number_gt 3229
_reflns_number_total 3852
_reflns_threshold_expression 'I > 2\s(I)'
_cod_data_source_file c5ce00043b3.cif
_cod_data_source_block 3alpha
_cod_depositor_comments 'Adding full bibliography for 7220357--7220365.cif.'
_cod_original_cell_volume 1861.5(5)
_cod_database_code 7220359
_shelx_space_group_comment
;
The symmetry employed for this shelxl refinement is uniquely defined
by the following loop, which should always be used as a source of
symmetry information in preference to the above space-group names.
They are only intended as comments.
;
_shelx_estimated_absorpt_t_min 0.679
_shelx_estimated_absorpt_t_max 0.826
_shelxl_version_number 2013-4

loop_
_space_group_symop_operation_xyz
'x, y, z'
'-x, y+1/2, -z+1/2'
'-x, -y, -z'
'x, -y-1/2, z-1/2'

loop_
_atom_site_label
_atom_site_type_symbol
_atom_site_fract_x
_atom_site_fract_y
_atom_site_fract_z
_atom_site_U_iso_or_equiv
_atom_site_adp_type
_atom_site_occupancy
_atom_site_site_symmetry_order
_atom_site_calc_flag
_atom_site_refinement_flags_posn
_atom_site_refinement_flags_adp
_atom_site_refinement_flags_occupancy
_atom_site_disorder_assembly
_atom_site_disorder_group
Pd1 Pd 0.25546(2) 0.26273(2) 0.77536(2) 0.01479(7) Uani 1 1 d . . . . .
O1 O 0.33402(14) 0.17804(9) 0.68737(19) 0.0188(4) Uani 1 1 d . U . . .
O2 O 0.33665(14) 0.34277(9) 0.67802(19) 0.0195(4) Uani 1 1 d . U . . .
C1 C 0.4639(2) 0.11292(14) 0.5601(3) 0.0260(6) Uani 1 1 d . . . . .
H1A H 0.5450 0.1104 0.6043 0.039 Uiso 1 1 calc R U . . .
H1B H 0.4589 0.1113 0.4526 0.039 Uiso 1 1 calc R U . . .
H1C H 0.4219 0.0694 0.5939 0.039 Uiso 1 1 calc R U . . .
C2 C 0.41173(19) 0.18564(14) 0.6053(3) 0.0178(5) Uani 1 1 d . . . . .
C3 C 0.4496(2) 0.25733(14) 0.5557(3) 0.0174(5) Uani 1 1 d . . . . .
C4 C 0.40840(19) 0.33084(14) 0.5892(3) 0.0178(5) Uani 1 1 d . . . . .
C5 C 0.4467(2) 0.40104(14) 0.5170(3) 0.0233(6) Uani 1 1 d . . . . .
H5A H 0.3843 0.4190 0.4424 0.035 Uiso 1 1 calc R U . . .
H5B H 0.5148 0.3892 0.4699 0.035 Uiso 1 1 calc R U . . .
H5C H 0.4661 0.4409 0.5912 0.035 Uiso 1 1 calc R U . . .
C6 C 0.5381(2) 0.25422(14) 0.4639(3) 0.0184(5) Uani 1 1 d . . . . .
N1 N 0.60989(19) 0.25076(12) 0.3908(3) 0.0256(5) Uani 1 1 d . . . . .
O3 O 0.16881(14) 0.18300(9) 0.86636(19) 0.0189(4) Uani 1 1 d . U . . .
O4 O 0.18332(14) 0.34772(9) 0.87108(19) 0.0192(4) Uani 1 1 d . U . . .
C7 C 0.0315(2) 0.12615(14) 0.9954(3) 0.0234(6) Uani 1 1 d . . . . .
H7A H 0.0623 0.0804 0.9534 0.035 Uiso 1 1 calc R U . . .
H7B H -0.0515 0.1299 0.9617 0.035 Uiso 1 1 calc R U . . .
H7C H 0.0448 0.1229 1.1031 0.035 Uiso 1 1 calc R U . . .
C8 C 0.09119(19) 0.19551(14) 0.9464(3) 0.0177(5) Uani 1 1 d . . . . .
C9 C 0.0601(2) 0.26938(13) 0.9933(3) 0.0172(5) Uani 1 1 d . . . . .
C10 C 0.10973(19) 0.34028(14) 0.9597(3) 0.0177(5) Uani 1 1 d . . . . .
C11 C 0.0789(2) 0.41199(14) 1.0329(3) 0.0235(6) Uani 1 1 d . . . . .
H11A H 0.1079 0.4560 0.9834 0.035 Uiso 1 1 calc R U . . .
H11B H 0.1137 0.4114 1.1365 0.035 Uiso 1 1 calc R U . . .
H11C H -0.0052 0.4156 1.0269 0.035 Uiso 1 1 calc R U . . .
C12 C -0.0290(2) 0.27219(13) 1.0838(3) 0.0190(5) Uani 1 1 d . . . . .
N2 N -0.10104(19) 0.27397(12) 1.1566(3) 0.0255(5) Uani 1 1 d . . . . .
Ag1 Ag 0.75328(2) 0.26284(2) 0.27139(3) 0.02259(8) Uani 1 1 d . . . . .
O5 O 0.72035(19) 0.40785(12) 0.3077(2) 0.0355(5) Uani 1 1 d D . . . .
H5O H 0.732(4) 0.415(3) 0.397(2) 0.085(16) Uiso 1 1 d D . . . .
C13 C 0.7700(3) 0.46805(18) 0.2354(4) 0.0394(7) Uani 1 1 d . . . . .
H13A H 0.8530 0.4706 0.2705 0.059 Uiso 1 1 calc R U . . .
H13B H 0.7336 0.5164 0.2565 0.059 Uiso 1 1 calc R U . . .
H13C H 0.7580 0.4588 0.1289 0.059 Uiso 1 1 calc R U . . .
Cl1 Cl 0.76758(6) 0.07082(4) 0.22564(8) 0.02954(16) Uani 1 1 d D . . . .
O6 O 0.72000(19) 0.12694(12) 0.1187(2) 0.0446(6) Uani 1 1 d D U . . .
O7 O 0.6795(2) 0.03189(18) 0.2849(3) 0.0707(8) Uani 1 1 d D U . . .
O8A O 0.8732(9) 0.0291(5) 0.1960(11) 0.048(2) Uani 0.379(12) 1 d D U P A 1
O9A O 0.8619(8) 0.1019(6) 0.3148(12) 0.044(2) Uani 0.379(12) 1 d D U P A 1
O8B O 0.8091(7) 0.0149(2) 0.1330(8) 0.0592(18) Uani 0.621(12) 1 d D U P A 2
O9B O 0.8205(7) 0.1128(4) 0.3539(7) 0.0515(17) Uani 0.621(12) 1 d D U P A 2

loop_
_atom_site_aniso_label
_atom_site_aniso_U_11
_atom_site_aniso_U_22
_atom_site_aniso_U_33
_atom_site_aniso_U_23
_atom_site_aniso_U_13
_atom_site_aniso_U_12
Pd1 0.01301(11) 0.01704(12) 0.01566(12) 0.00042(7) 0.00672(8) 0.00021(6)
O1 0.0183(8) 0.0187(8) 0.0210(9) -0.0001(7) 0.0081(7) -0.0002(7)
O2 0.0185(8) 0.0205(9) 0.0213(10) 0.0000(7) 0.0097(7) -0.0001(7)
C1 0.0242(13) 0.0238(13) 0.0327(16) -0.0003(12) 0.0136(12) 0.0027(11)
C2 0.0141(11) 0.0241(13) 0.0157(13) -0.0003(10) 0.0037(9) 0.0010(9)
C3 0.0138(12) 0.0236(13) 0.0155(14) -0.0009(10) 0.0042(10) -0.0004(9)
C4 0.0137(11) 0.0235(12) 0.0164(13) 0.0004(10) 0.0027(9) -0.0019(9)
C5 0.0239(13) 0.0217(13) 0.0268(15) 0.0029(11) 0.0117(11) -0.0031(10)
C6 0.0165(13) 0.0201(12) 0.0187(14) -0.0011(10) 0.0028(11) -0.0012(10)
N1 0.0235(12) 0.0267(11) 0.0297(14) -0.0037(10) 0.0143(11) -0.0032(9)
O3 0.0176(8) 0.0202(8) 0.0210(9) 0.0009(7) 0.0094(7) 0.0005(7)
O4 0.0194(8) 0.0198(8) 0.0204(9) 0.0007(7) 0.0102(7) -0.0007(7)
C7 0.0222(13) 0.0223(13) 0.0279(15) 0.0009(11) 0.0115(11) -0.0034(10)
C8 0.0151(11) 0.0217(12) 0.0166(13) 0.0009(10) 0.0031(10) 0.0003(9)
C9 0.0147(12) 0.0217(13) 0.0168(14) 0.0002(10) 0.0073(10) 0.0004(9)
C10 0.0144(11) 0.0236(13) 0.0151(13) 0.0008(10) 0.0026(9) 0.0020(9)
C11 0.0229(13) 0.0200(12) 0.0298(15) -0.0014(11) 0.0111(11) 0.0017(10)
C12 0.0171(12) 0.0192(12) 0.0208(14) -0.0015(10) 0.0025(11) -0.0015(9)
N2 0.0222(12) 0.0255(12) 0.0316(14) -0.0004(10) 0.0133(10) -0.0013(9)
Ag1 0.01784(12) 0.02653(13) 0.02633(14) -0.00003(8) 0.01343(9) -0.00073(7)
O5 0.0496(13) 0.0277(11) 0.0315(13) 0.0010(9) 0.0139(10) -0.0017(9)
C13 0.0434(17) 0.0303(16) 0.045(2) 0.0079(14) 0.0067(15) -0.0021(14)
Cl1 0.0406(4) 0.0193(3) 0.0293(4) 0.0014(3) 0.0072(3) -0.0020(3)
O6 0.0572(14) 0.0365(12) 0.0351(13) 0.0123(10) -0.0113(10) -0.0090(10)
O7 0.0610(17) 0.084(2) 0.0670(19) 0.0369(16) 0.0095(14) -0.0253(15)
O8A 0.059(5) 0.041(4) 0.050(4) 0.012(3) 0.029(4) 0.019(3)
O9A 0.039(4) 0.047(4) 0.041(5) 0.013(3) -0.014(3) -0.010(3)
O8B 0.069(4) 0.036(2) 0.078(4) -0.015(2) 0.027(3) 0.012(2)
O9B 0.064(4) 0.043(3) 0.039(3) 0.003(2) -0.023(3) -0.006(3)

loop_
_atom_type_symbol
_atom_type_description
_atom_type_scat_dispersion_real
_atom_type_scat_dispersion_imag
_atom_type_scat_source
C C 0.0033 0.0016 'International Tables Vol C Tables 4.2.6.8 and 6.1.1.4'
H H 0.0000 0.0000 'International Tables Vol C Tables 4.2.6.8 and 6.1.1.4'
N N 0.0061 0.0033 'International Tables Vol C Tables 4.2.6.8 and 6.1.1.4'
O O 0.0106 0.0060 'International Tables Vol C Tables 4.2.6.8 and 6.1.1.4'
Cl Cl 0.1484 0.1585 'International Tables Vol C Tables 4.2.6.8 and 6.1.1.4'
Pd Pd -0.9988 1.0072 'International Tables Vol C Tables 4.2.6.8 and 6.1.1.4'
Ag Ag -0.8971 1.1015 'International Tables Vol C Tables 4.2.6.8 and 6.1.1.4'

loop_
_geom_angle_atom_site_label_1
_geom_angle_atom_site_label_2
_geom_angle_atom_site_label_3
_geom_angle
_geom_angle_site_symmetry_1
_geom_angle_site_symmetry_3
O2 Pd1 O1 93.91(7) . .
O2 Pd1 O4 85.87(7) . .
O1 Pd1 O4 177.22(7) . .
O2 Pd1 O3 177.67(7) . .
O1 Pd1 O3 86.39(7) . .
O4 Pd1 O3 93.94(7) . .
C2 O1 Pd1 125.28(15) . .
C4 O2 Pd1 125.27(15) . .
O1 C2 C3 124.2(2) . .
O1 C2 C1 115.5(2) . .
C3 C2 C1 120.3(2) . .
C4 C3 C6 117.3(2) . .
C4 C3 C2 126.7(2) . .
C6 C3 C2 116.0(2) . .
O2 C4 C3 124.3(2) . .
O2 C4 C5 114.6(2) . .
C3 C4 C5 121.1(2) . .
N1 C6 C3 179.1(3) . .
C6 N1 Ag1 170.1(2) . .
C8 O3 Pd1 125.09(16) . .
C10 O4 Pd1 125.20(15) . .
O3 C8 C9 124.5(2) . .
O3 C8 C7 115.8(2) . .
C9 C8 C7 119.7(2) . .
C12 C9 C10 116.8(2) . .
C12 C9 C8 116.5(2) . .
C10 C9 C8 126.7(2) . .
O4 C10 C9 124.2(2) . .
O4 C10 C11 115.4(2) . .
C9 C10 C11 120.4(2) . .
N2 C12 C9 179.5(3) . .
C12 N2 Ag1 171.1(2) . 1_456
N2 Ag1 N1 178.68(9) 1_654 .
N2 Ag1 O5 96.71(7) 1_654 .
N1 Ag1 O5 83.69(8) . .
C13 O5 Ag1 126.26(18) . .
O9A Cl1 O7 121.8(5) . .
O7 Cl1 O8B 103.0(3) . .
O9A Cl1 O6 109.4(5) . .
O7 Cl1 O6 111.00(15) . .
O8B Cl1 O6 101.2(3) . .
O7 Cl1 O9B 100.7(4) . .
O8B Cl1 O9B 133.6(6) . .
O6 Cl1 O9B 106.6(3) . .
O9A Cl1 O8A 71.9(9) . .
O7 Cl1 O8A 120.2(4) . .
O6 Cl1 O8A 117.4(3) . .
Cl1 O8A O9A 51.2(4) . .
Cl1 O9A O8A 56.9(6) . .

loop_
_geom_bond_atom_site_label_1
_geom_bond_atom_site_label_2
_geom_bond_distance
_geom_bond_site_symmetry_2
Pd1 O2 1.9753(16) .
Pd1 O1 1.9758(16) .
Pd1 O4 1.9764(16) .
Pd1 O3 1.9776(16) .
O1 C2 1.266(3) .
O2 C4 1.266(3) .
C1 C2 1.496(3) .
C2 C3 1.427(3) .
C3 C4 1.424(3) .
C3 C6 1.424(4) .
C4 C5 1.495(3) .
C6 N1 1.147(3) .
N1 Ag1 2.138(2) .
O3 C8 1.264(3) .
O4 C10 1.270(3) .
C7 C8 1.501(3) .
C8 C9 1.427(3) .
C9 C12 1.421(4) .
C9 C10 1.423(3) .
C10 C11 1.492(3) .
C12 N2 1.146(3) .
N2 Ag1 2.133(2) 1_456
Ag1 N2 2.133(2) 1_654
Ag1 O5 2.598(2) .
O5 C13 1.413(4) .
Cl1 O9A 1.390(8) .
Cl1 O7 1.406(2) .
Cl1 O8B 1.426(4) .
Cl1 O6 1.444(2) .
Cl1 O9B 1.451(5) .
Cl1 O8A 1.492(7) .
O8A O9A 1.694(18) .
